data_4079585
loop_
_publ_author_name
'Peryshkov, Dmitry V.'
'Schrock, Richard R.'

_publ_section_title
;
 Synthesis of Tungsten Oxo Alkylidene Complexes
;
_journal_issue 20
_journal_name_full Organometallics
_journal_page_first 7278
_journal_paper_doi 10.1021/om3008579
_journal_volume 31
_journal_year 2012
_chemical_formula_sum 'C49 H53 O3 W'
_chemical_formula_weight 873.76
_chemical_name_systematic
;
 ?
;
_space_group_IT_number 14
_symmetry_cell_setting monoclinic
_symmetry_space_group_name_Hall '-P 2yn'
_symmetry_space_group_name_H-M 'P 1 21/n 1'
_atom_sites_solution_hydrogens geom
_atom_sites_solution_primary direct
_atom_sites_solution_secondary difmap
_audit_creation_method SHELXL-97
_cell_angle_alpha 90.00
_cell_angle_beta 96.5350(10)
_cell_angle_gamma 90.00
_cell_formula_units_Z 4
_cell_length_a 15.1114(7)
_cell_length_b 15.4585(7)
_cell_length_c 17.5246(8)
_cell_measurement_reflns_used 9775
_cell_measurement_temperature 100(2)
_cell_measurement_theta_max 33.10
_cell_measurement_theta_min 2.64
_cell_volume 4067.1(3)
_computing_cell_refinement 'SAINT 7.46A (Bruker-AXS, 2010)'
_computing_data_collection 'APEX2 v2010.7.0 (Bruker-AXS, 2010)'
_computing_data_reduction 'SAINT 7.46A (Bruker-AXS, 2010)'
_computing_molecular_graphics 'Bruker SHELXTL'
_computing_publication_material 'Bruker SHELXTL'
_computing_structure_refinement 'SHELXL-97 (Sheldrick, 2008)'
_computing_structure_solution 'SHELXS-97 (Sheldrick, 2008)'
_diffrn_ambient_temperature 100(2)
_diffrn_measured_fraction_theta_full 1.000
_diffrn_measured_fraction_theta_max 1.000
_diffrn_measurement_device_type 'Bruker Smart APEX2 CCD'
_diffrn_measurement_method '\f and \w scans'
_diffrn_radiation_monochromator graphite
_diffrn_radiation_source 'fine-focus sealed tube'
_diffrn_radiation_type MoK\a
_diffrn_radiation_wavelength 0.71073
_diffrn_reflns_av_R_equivalents 0.0458
_diffrn_reflns_av_sigmaI/netI 0.0265
_diffrn_reflns_limit_h_max 20
_diffrn_reflns_limit_h_min -20
_diffrn_reflns_limit_k_max 21
_diffrn_reflns_limit_k_min -21
_diffrn_reflns_limit_l_max 24
_diffrn_reflns_limit_l_min -24
_diffrn_reflns_number 91677
_diffrn_reflns_theta_full 29.57
_diffrn_reflns_theta_max 29.57
_diffrn_reflns_theta_min 1.69
_exptl_absorpt_coefficient_mu 2.881
_exptl_absorpt_correction_T_max 0.9718
_exptl_absorpt_correction_T_min 0.9059
_exptl_absorpt_correction_type multi-scan
_exptl_absorpt_process_details 'SADABS (Sheldrick, 2009)'
_exptl_crystal_colour yellow
_exptl_crystal_density_diffrn 1.427
_exptl_crystal_density_meas ?
_exptl_crystal_density_method 'not measured'
_exptl_crystal_description block
_exptl_crystal_F_000 1780
_exptl_crystal_size_max 0.04
_exptl_crystal_size_mid 0.01
_exptl_crystal_size_min 0.01
_refine_diff_density_max 2.698
_refine_diff_density_min -1.329
_refine_diff_density_rms 0.096
_refine_ls_extinction_method none
_refine_ls_goodness_of_fit_ref 1.210
_refine_ls_hydrogen_treatment mixed
_refine_ls_matrix_type full
_refine_ls_number_parameters 506
_refine_ls_number_reflns 11396
_refine_ls_number_restraints 10
_refine_ls_restrained_S_all 1.209
_refine_ls_R_factor_all 0.0481
_refine_ls_R_factor_gt 0.0409
_refine_ls_shift/su_max 0.001
_refine_ls_shift/su_mean 0.000
_refine_ls_structure_factor_coef Fsqd
_refine_ls_weighting_details 'calc w=1/[\s^2^(Fo^2^)+(0.0133P)^2^+10.8964P] where P=(Fo^2^+2Fc^2^)/3'
_refine_ls_weighting_scheme calc
_refine_ls_wR_factor_gt 0.0803
_refine_ls_wR_factor_ref 0.0824
_reflns_number_gt 10180
_reflns_number_total 11396
_reflns_threshold_expression >2sigma(I)
_cod_data_source_file om3008579_si_002.cif
_cod_data_source_block x8_12011
_cod_depositor_comments
;
The following automatic conversions were performed:

'_symmetry_cell_setting' value 'Monoclinic' changed to 'monoclinic'
according to /home/saulius/struct/CIF-dictionaries/cif_core.dic
dictionary named 'cif_core.dic' version 2.4.2 from 2011-04-26.

Automatic conversion script
Id: cif_fix_values 1891 2012-01-12 08:04:46Z andrius 

The following automatic conversions were performed:

'_exptl_crystal_density_meas' value 'not measured' was changed to '?'
- the value is perceived as not measured.

Automatic conversion script
Id: cif_fix_values 3008 2015-01-20 13:52:24Z robertas 
;
_cod_original_sg_symbol_H-M P2(1)/n
_cod_database_code 4079585

loop_
_symmetry_equiv_pos_as_xyz
'x, y, z'
'-x+1/2, y+1/2, -z+1/2'
'-x, -y, -z'
'x-1/2, -y-1/2, z-1/2'

loop_
_atom_site_label
_atom_site_type_symbol
_atom_site_fract_x
_atom_site_fract_y
_atom_site_fract_z
_atom_site_U_iso_or_equiv
_atom_site_adp_type
_atom_site_occupancy
_atom_site_symmetry_multiplicity
_atom_site_calc_flag
_atom_site_refinement_flags
_atom_site_disorder_assembly
_atom_site_disorder_group
W1 W 0.68415(4) 0.31186(2) 0.031413(15) 0.01901(8) Uani 0.7106(13) 1 d PDU A 1
C1 C 0.7235(5) 0.4249(5) 0.0600(5) 0.0307(16) Uani 0.7106(13) 1 d PDU A 1
H1A H 0.7863(19) 0.431(4) 0.052(4) 0.037 Uiso 0.7106(13) 1 d PD A 1
H1B H 0.687(3) 0.473(3) 0.075(3) 0.037 Uiso 0.7106(13) 1 d PD A 1
O1 O 0.5728(3) 0.3174(4) 0.0353(3) 0.0354(12) Uani 0.7106(13) 1 d PDU A 1
W1A W 0.71279(7) 0.32454(6) 0.03036(5) 0.01901(8) Uani 0.2894(13) 1 d PDU A 2
O1A O 0.7522(10) 0.4264(10) 0.0475(10) 0.0307(16) Uani 0.2894(13) 1 d PDU A 2
C1A C 0.5887(11) 0.3433(16) 0.0243(14) 0.0354(12) Uani 0.2894(13) 1 d PDU A 2
O2 O 0.73890(13) 0.23668(14) 0.10698(11) 0.0168(4) Uani 1 1 d . . .
O3 O 0.72874(15) 0.28194(14) -0.06324(11) 0.0195(4) Uani 1 1 d . . .
C2 C 0.78259(18) 0.24487(19) 0.17989(15) 0.0146(5) Uani 1 1 d . A .
C7 C 0.87317(19) 0.26618(19) 0.19003(16) 0.0154(5) Uani 1 1 d . . .
C4 C 0.7770(2) 0.2393(2) 0.31564(17) 0.0210(6) Uani 1 1 d . A .
H4 H 0.7451 0.2297 0.3586 0.025 Uiso 1 1 calc R . .
C6 C 0.91379(19) 0.2753(2) 0.26512(17) 0.0196(6) Uani 1 1 d . A .
H6 H 0.9750 0.2904 0.2737 0.024 Uiso 1 1 calc R . .
C3 C 0.73360(19) 0.22986(19) 0.24166(16) 0.0163(5) Uani 1 1 d . . .
C5 C 0.8663(2) 0.2625(2) 0.32749(17) 0.0223(6) Uani 1 1 d . . .
H5 H 0.8949 0.2697 0.3783 0.027 Uiso 1 1 calc R A .
C8 C 0.63799(19) 0.2043(2) 0.22606(16) 0.0174(6) Uani 1 1 d . A .
C11 C 0.4589(2) 0.1579(2) 0.18984(18) 0.0244(7) Uani 1 1 d . . .
C10 C 0.5262(2) 0.0962(2) 0.19016(18) 0.0246(7) Uani 1 1 d . A .
H10 H 0.5108 0.0378 0.1781 0.030 Uiso 1 1 calc R . .
C12 C 0.4829(2) 0.2429(2) 0.20816(17) 0.0227(6) Uani 1 1 d . A .
H12 H 0.4375 0.2853 0.2084 0.027 Uiso 1 1 calc R . .
C9 C 0.6154(2) 0.1184(2) 0.20779(17) 0.0221(6) Uani 1 1 d . . .
C13 C 0.5713(2) 0.2676(2) 0.22619(16) 0.0200(6) Uani 1 1 d . . .
C16 C 0.5948(2) 0.3607(2) 0.24380(19) 0.0253(7) Uani 1 1 d . A .
H16A H 0.6244 0.3653 0.2964 0.038 Uiso 1 1 calc R . .
H16B H 0.5404 0.3957 0.2388 0.038 Uiso 1 1 calc R . .
H16C H 0.6349 0.3817 0.2077 0.038 Uiso 1 1 calc R . .
C15 C 0.3625(2) 0.1336(3) 0.1669(2) 0.0356(9) Uani 1 1 d . . .
H15A H 0.3238 0.1734 0.1912 0.053 Uiso 1 1 calc R . .
H15B H 0.3522 0.0743 0.1837 0.053 Uiso 1 1 calc R . .
H15C H 0.3492 0.1372 0.1109 0.053 Uiso 1 1 calc R . .
C14 C 0.6865(2) 0.0501(2) 0.2058(2) 0.0309(8) Uani 1 1 d . A .
H14A H 0.6585 -0.0067 0.1966 0.046 Uiso 1 1 calc R . .
H14B H 0.7245 0.0494 0.2550 0.046 Uiso 1 1 calc R . .
H14C H 0.7229 0.0632 0.1643 0.046 Uiso 1 1 calc R . .
C18 C 0.95460(19) 0.3602(2) 0.10354(16) 0.0176(6) Uani 1 1 d . . .
C17 C 0.92370(18) 0.27785(19) 0.12227(15) 0.0149(5) Uani 1 1 d . A .
C22 C 0.94024(19) 0.2062(2) 0.07683(16) 0.0175(6) Uani 1 1 d . . .
C20 C 1.0158(2) 0.2990(2) -0.00724(17) 0.0200(6) Uani 1 1 d . . .
C25 C 1.0631(2) 0.3112(3) -0.07800(19) 0.0289(7) Uani 1 1 d . A .
H25A H 1.0883 0.2559 -0.0922 0.043 Uiso 1 1 calc R . .
H25B H 1.1110 0.3537 -0.0672 0.043 Uiso 1 1 calc R . .
H25C H 1.0206 0.3319 -0.1205 0.043 Uiso 1 1 calc R . .
C21 C 0.9860(2) 0.2183(2) 0.01283(17) 0.0197(6) Uani 1 1 d . A .
H21 H 0.9971 0.1697 -0.0179 0.024 Uiso 1 1 calc R . .
C24 C 0.9416(2) 0.4379(2) 0.15328(19) 0.0250(7) Uani 1 1 d . A .
H24A H 0.9860 0.4368 0.1987 0.038 Uiso 1 1 calc R . .
H24B H 0.8817 0.4364 0.1695 0.038 Uiso 1 1 calc R . .
H24C H 0.9488 0.4909 0.1240 0.038 Uiso 1 1 calc R . .
C19 C 0.99995(19) 0.3691(2) 0.03921(17) 0.0196(6) Uani 1 1 d . A .
H19 H 1.0207 0.4247 0.0266 0.024 Uiso 1 1 calc R . .
C23 C 0.9116(2) 0.1166(2) 0.09689(18) 0.0236(6) Uani 1 1 d . A .
H23A H 0.8473 0.1103 0.0824 0.035 Uiso 1 1 calc R . .
H23B H 0.9253 0.1072 0.1523 0.035 Uiso 1 1 calc R . .
H23C H 0.9434 0.0738 0.0690 0.035 Uiso 1 1 calc R . .
C27 C 0.67131(18) 0.34270(19) -0.18415(16) 0.0149(5) Uani 1 1 d . . .
C28 C 0.64386(19) 0.3286(2) -0.26207(16) 0.0180(6) Uani 1 1 d . A .
H28 H 0.6261 0.3764 -0.2943 0.022 Uiso 1 1 calc R . .
C31 C 0.69284(19) 0.1860(2) -0.16814(16) 0.0164(5) Uani 1 1 d . . .
C30 C 0.66595(19) 0.1751(2) -0.24638(17) 0.0184(6) Uani 1 1 d . A .
H30 H 0.6639 0.1186 -0.2680 0.022 Uiso 1 1 calc R . .
C26 C 0.69683(19) 0.27021(19) -0.13901(15) 0.0154(5) Uani 1 1 d . A .
C29 C 0.6421(2) 0.2459(2) -0.29308(17) 0.0193(6) Uani 1 1 d . . .
H29 H 0.6245 0.2376 -0.3464 0.023 Uiso 1 1 calc R A .
C34 C 0.7528(2) 0.5549(2) -0.09449(18) 0.0261(7) Uani 1 1 d . A .
H34 H 0.8076 0.5846 -0.0820 0.031 Uiso 1 1 calc R . .
C37 C 0.5926(2) 0.4702(2) -0.13431(19) 0.0237(7) Uani 1 1 d . . .
C32 C 0.6726(2) 0.43085(19) -0.14920(16) 0.0181(6) Uani 1 1 d . A .
C33 C 0.7542(2) 0.4731(2) -0.12810(17) 0.0206(6) Uani 1 1 d . . .
C35 C 0.6752(3) 0.5941(2) -0.0787(2) 0.0312(8) Uani 1 1 d . . .
C40 C 0.5045(2) 0.4246(2) -0.1526(2) 0.0329(8) Uani 1 1 d . A .
H40A H 0.4572 0.4591 -0.1336 0.049 Uiso 1 1 calc R . .
H40B H 0.5073 0.3677 -0.1277 0.049 Uiso 1 1 calc R . .
H40C H 0.4919 0.4173 -0.2083 0.049 Uiso 1 1 calc R . .
C38 C 0.8416(2) 0.4316(3) -0.1385(2) 0.0298(7) Uani 1 1 d . A .
H38A H 0.8647 0.4015 -0.0912 0.045 Uiso 1 1 calc R . .
H38B H 0.8842 0.4761 -0.1503 0.045 Uiso 1 1 calc R . .
H38C H 0.8332 0.3899 -0.1809 0.045 Uiso 1 1 calc R . .
C39 C 0.6759(3) 0.6796(3) -0.0371(3) 0.0499(12) Uani 1 1 d . A .
H39A H 0.7263 0.7144 -0.0499 0.075 Uiso 1 1 calc R . .
H39B H 0.6816 0.6694 0.0184 0.075 Uiso 1 1 calc R . .
H39C H 0.6201 0.7105 -0.0528 0.075 Uiso 1 1 calc R . .
C36 C 0.5953(3) 0.5509(2) -0.0993(2) 0.0326(8) Uani 1 1 d . A .
H36 H 0.5411 0.5774 -0.0892 0.039 Uiso 1 1 calc R . .
C46 C 0.7991(2) 0.0686(2) -0.11816(17) 0.0191(6) Uani 1 1 d . . .
C45 C 0.8207(2) -0.0003(2) -0.06826(18) 0.0237(6) Uani 1 1 d . A .
H45 H 0.8756 -0.0296 -0.0702 0.028 Uiso 1 1 calc R . .
C42 C 0.6586(2) 0.0833(2) -0.06425(18) 0.0227(6) Uani 1 1 d . . .
C41 C 0.7169(2) 0.11080(19) -0.11594(17) 0.0178(6) Uani 1 1 d . A .
C43 C 0.6838(2) 0.0151(2) -0.01446(19) 0.0269(7) Uani 1 1 d . A .
H43 H 0.6447 -0.0027 0.0213 0.032 Uiso 1 1 calc R . .
C44 C 0.7643(2) -0.0273(2) -0.01570(19) 0.0250(7) Uani 1 1 d . . .
C49 C 0.8638(2) 0.0977(2) -0.17247(19) 0.0263(7) Uani 1 1 d . A .
H49A H 0.8390 0.0852 -0.2254 0.039 Uiso 1 1 calc R . .
H49B H 0.9203 0.0668 -0.1607 0.039 Uiso 1 1 calc R . .
H49C H 0.8741 0.1601 -0.1665 0.039 Uiso 1 1 calc R . .
C47 C 0.5677(2) 0.1237(2) -0.0625(2) 0.0334(8) Uani 1 1 d . A .
H47A H 0.5696 0.1844 -0.0782 0.050 Uiso 1 1 calc R . .
H47B H 0.5506 0.1202 -0.0103 0.050 Uiso 1 1 calc R . .
H47C H 0.5239 0.0925 -0.0979 0.050 Uiso 1 1 calc R . .
C48 C 0.7909(3) -0.1005(2) 0.0388(2) 0.0362(9) Uani 1 1 d . A .
H48A H 0.8094 -0.1503 0.0098 0.054 Uiso 1 1 calc R . .
H48B H 0.7401 -0.1169 0.0658 0.054 Uiso 1 1 calc R . .
H48C H 0.8405 -0.0820 0.0761 0.054 Uiso 1 1 calc R . .

loop_
_atom_site_aniso_label
_atom_site_aniso_U_11
_atom_site_aniso_U_22
_atom_site_aniso_U_33
_atom_site_aniso_U_23
_atom_site_aniso_U_13
_atom_site_aniso_U_12
W1 0.0183(2) 0.02676(12) 0.01173(6) 0.00036(7) 0.00080(10) 0.00852(13)
C1 0.045(5) 0.0248(18) 0.020(3) -0.0030(19) -0.004(3) 0.011(3)
O1 0.022(2) 0.058(4) 0.026(2) -0.001(2) 0.0025(16) 0.014(2)
W1A 0.0183(2) 0.02676(12) 0.01173(6) 0.00036(7) 0.00080(10) 0.00852(13)
O1A 0.045(5) 0.0248(18) 0.020(3) -0.0030(19) -0.004(3) 0.011(3)
C1A 0.022(2) 0.058(4) 0.026(2) -0.001(2) 0.0025(16) 0.014(2)
O2 0.0166(10) 0.0227(11) 0.0109(9) 0.0018(8) 0.0010(7) -0.0006(8)
O3 0.0291(12) 0.0182(10) 0.0106(9) 0.0011(8) -0.0006(8) 0.0017(9)
C2 0.0140(13) 0.0178(13) 0.0118(12) 0.0017(10) 0.0006(10) 0.0011(10)
C7 0.0146(13) 0.0189(14) 0.0134(12) 0.0011(10) 0.0039(10) 0.0008(10)
C4 0.0181(14) 0.0313(17) 0.0139(13) 0.0031(12) 0.0026(11) 0.0014(12)
C6 0.0124(13) 0.0286(16) 0.0176(13) -0.0015(12) 0.0010(10) -0.0007(11)
C3 0.0134(13) 0.0197(14) 0.0163(13) 0.0038(11) 0.0040(10) 0.0010(10)
C5 0.0187(14) 0.0358(18) 0.0122(12) 0.0007(12) 0.0017(11) 0.0008(13)
C8 0.0141(13) 0.0259(16) 0.0125(12) 0.0032(11) 0.0037(10) -0.0007(11)
C11 0.0212(15) 0.0351(18) 0.0171(13) 0.0009(12) 0.0031(11) -0.0066(13)
C10 0.0253(16) 0.0286(17) 0.0205(14) 0.0003(13) 0.0054(12) -0.0094(13)
C12 0.0163(14) 0.0335(18) 0.0184(14) -0.0016(12) 0.0021(11) 0.0028(12)
C9 0.0230(15) 0.0261(16) 0.0177(13) 0.0049(12) 0.0042(11) -0.0022(12)
C13 0.0169(14) 0.0300(17) 0.0131(12) -0.0009(11) 0.0021(10) 0.0009(12)
C16 0.0207(15) 0.0286(18) 0.0257(15) -0.0052(13) -0.0011(12) 0.0049(13)
C15 0.0242(18) 0.050(2) 0.0313(18) -0.0010(17) -0.0007(14) -0.0106(16)
C14 0.0303(18) 0.0253(18) 0.0383(19) 0.0044(15) 0.0093(15) -0.0021(14)
C18 0.0163(14) 0.0202(15) 0.0167(13) 0.0013(11) 0.0032(10) 0.0009(11)
C17 0.0116(12) 0.0221(14) 0.0111(11) -0.0002(10) 0.0015(9) 0.0003(10)
C22 0.0159(13) 0.0217(15) 0.0149(12) -0.0012(10) 0.0015(10) -0.0008(11)
C20 0.0174(14) 0.0270(17) 0.0162(13) 0.0045(11) 0.0040(10) 0.0039(12)
C25 0.0313(18) 0.0357(19) 0.0220(15) 0.0071(14) 0.0129(13) 0.0075(15)
C21 0.0191(14) 0.0256(15) 0.0149(13) -0.0024(11) 0.0046(11) 0.0031(12)
C24 0.0267(17) 0.0222(16) 0.0273(16) -0.0010(13) 0.0078(13) -0.0019(13)
C19 0.0150(13) 0.0221(15) 0.0224(14) 0.0062(12) 0.0055(11) 0.0013(11)
C23 0.0266(16) 0.0226(16) 0.0226(15) -0.0020(12) 0.0070(12) -0.0013(12)
C27 0.0131(12) 0.0179(13) 0.0137(12) -0.0001(10) 0.0018(10) -0.0016(10)
C28 0.0164(13) 0.0223(15) 0.0148(12) 0.0030(11) -0.0005(10) -0.0018(11)
C31 0.0154(13) 0.0179(13) 0.0163(12) 0.0010(11) 0.0039(10) 0.0000(11)
C30 0.0171(13) 0.0193(15) 0.0190(13) -0.0037(11) 0.0028(10) -0.0003(11)
C26 0.0155(13) 0.0209(14) 0.0101(11) 0.0012(10) 0.0021(10) -0.0004(10)
C29 0.0169(14) 0.0268(16) 0.0141(12) -0.0011(11) 0.0011(10) -0.0017(11)
C34 0.0342(18) 0.0216(16) 0.0203(14) 0.0039(12) -0.0067(13) -0.0101(13)
C37 0.0241(16) 0.0186(15) 0.0262(15) -0.0024(12) -0.0071(12) 0.0035(12)
C32 0.0235(15) 0.0158(14) 0.0140(12) 0.0042(10) -0.0020(11) -0.0001(11)
C33 0.0247(15) 0.0219(15) 0.0146(13) 0.0050(11) -0.0002(11) -0.0055(12)
C35 0.043(2) 0.0186(16) 0.0282(17) -0.0027(13) -0.0132(15) 0.0028(14)
C40 0.0192(16) 0.034(2) 0.044(2) -0.0112(16) -0.0045(14) 0.0053(14)
C38 0.0221(16) 0.039(2) 0.0286(17) -0.0031(15) 0.0040(13) -0.0107(14)
C39 0.070(3) 0.025(2) 0.049(2) -0.0113(18) -0.022(2) 0.006(2)
C36 0.0348(19) 0.0232(17) 0.0360(19) -0.0085(14) -0.0124(15) 0.0114(14)
C46 0.0194(14) 0.0184(14) 0.0189(13) -0.0032(11) 0.0000(11) -0.0004(11)
C45 0.0254(16) 0.0190(15) 0.0252(15) -0.0022(12) -0.0033(12) 0.0031(12)
C42 0.0249(16) 0.0198(15) 0.0239(15) 0.0003(12) 0.0053(12) -0.0001(12)
C41 0.0210(14) 0.0139(13) 0.0183(13) -0.0006(10) 0.0008(11) -0.0005(11)
C43 0.0337(18) 0.0221(16) 0.0252(16) 0.0045(13) 0.0049(13) -0.0044(13)
C44 0.0327(18) 0.0179(15) 0.0231(15) 0.0014(12) -0.0023(13) -0.0034(13)
C49 0.0233(16) 0.0294(18) 0.0272(16) 0.0025(13) 0.0073(13) 0.0028(13)
C47 0.0318(19) 0.0291(19) 0.042(2) 0.0074(16) 0.0155(16) 0.0031(15)
C48 0.048(2) 0.0244(18) 0.0338(19) 0.0109(15) -0.0050(17) -0.0006(16)

loop_
_atom_type_symbol
_atom_type_description
_atom_type_scat_dispersion_real
_atom_type_scat_dispersion_imag
_atom_type_scat_source
C C 0.0033 0.0016 'International Tables Vol C Tables 4.2.6.8 and 6.1.1.4'
H H 0.0000 0.0000 'International Tables Vol C Tables 4.2.6.8 and 6.1.1.4'
O O 0.0106 0.0060 'International Tables Vol C Tables 4.2.6.8 and 6.1.1.4'
W W -0.8490 6.8722 'International Tables Vol C Tables 4.2.6.8 and 6.1.1.4'

loop_
_geom_angle_atom_site_label_1
_geom_angle_atom_site_label_2
_geom_angle_atom_site_label_3
_geom_angle
O1 W1 O2 111.24(16)
O1 W1 C1 103.1(3)
O2 W1 C1 106.5(3)
O1 W1 O3 119.7(2)
O2 W1 O3 106.88(9)
C1 W1 O3 108.7(2)
W1 C1 H1A 109(4)
W1 C1 H1B 127(3)
H1A C1 H1B 123(5)
O1A W1A O3 114.7(6)
O1A W1A C1A 101.2(9)
O3 W1A C1A 103.8(8)
O1A W1A O2 119.5(7)
O3 W1A O2 109.81(10)
C1A W1A O2 105.8(7)
O1A W1A H1A 13.1(15)
O3 W1A H1A 110.1(17)
C1A W1A H1A 114.3(16)
O2 W1A H1A 113(2)
W1A O1A H1A 118(8)
W1A O1A H1B 108(3)
H1A O1A H1B 129(9)
C2 O2 W1 136.31(19)
C2 O2 W1A 128.57(19)
W1 O2 W1A 14.39(2)
C26 O3 W1A 149.0(2)
C26 O3 W1 138.58(19)
W1A O3 W1 14.35(3)
O2 C2 C3 117.6(2)
O2 C2 C7 119.9(2)
C3 C2 C7 122.5(2)
C6 C7 C2 117.6(3)
C6 C7 C17 121.9(3)
C2 C7 C17 120.6(2)
C5 C4 C3 120.9(3)
C5 C4 H4 119.6
C3 C4 H4 119.6
C5 C6 C7 121.2(3)
C5 C6 H6 119.4
C7 C6 H6 119.4
C4 C3 C2 117.9(3)
C4 C3 C8 122.8(3)
C2 C3 C8 119.3(2)
C6 C5 C4 120.0(3)
C6 C5 H5 120.0
C4 C5 H5 120.0
C9 C8 C13 120.3(3)
C9 C8 C3 120.0(3)
C13 C8 C3 119.6(3)
C12 C11 C10 118.3(3)
C12 C11 C15 120.9(3)
C10 C11 C15 120.7(3)
C9 C10 C11 121.4(3)
C9 C10 H10 119.3
C11 C10 H10 119.3
C13 C12 C11 122.1(3)
C13 C12 H12 119.0
C11 C12 H12 119.0
C10 C9 C8 119.3(3)
C10 C9 C14 119.8(3)
C8 C9 C14 120.8(3)
C12 C13 C8 118.6(3)
C12 C13 C16 120.5(3)
C8 C13 C16 120.9(3)
C13 C16 H16A 109.5
C13 C16 H16B 109.5
H16A C16 H16B 109.5
C13 C16 H16C 109.5
H16A C16 H16C 109.5
H16B C16 H16C 109.5
C11 C15 H15A 109.5
C11 C15 H15B 109.5
H15A C15 H15B 109.5
C11 C15 H15C 109.5
H15A C15 H15C 109.5
H15B C15 H15C 109.5
C9 C14 H14A 109.5
C9 C14 H14B 109.5
H14A C14 H14B 109.5
C9 C14 H14C 109.5
H14A C14 H14C 109.5
H14B C14 H14C 109.5
C19 C18 C17 119.1(3)
C19 C18 C24 119.8(3)
C17 C18 C24 121.1(3)
C22 C17 C18 119.8(3)
C22 C17 C7 119.7(3)
C18 C17 C7 120.5(3)
C21 C22 C17 119.1(3)
C21 C22 C23 119.6(3)
C17 C22 C23 121.3(3)
C21 C20 C19 118.0(3)
C21 C20 C25 121.2(3)
C19 C20 C25 120.8(3)
C20 C25 H25A 109.5
C20 C25 H25B 109.5
H25A C25 H25B 109.5
C20 C25 H25C 109.5
H25A C25 H25C 109.5
H25B C25 H25C 109.5
C20 C21 C22 122.0(3)
C20 C21 H21 119.0
C22 C21 H21 119.0
C18 C24 H24A 109.5
C18 C24 H24B 109.5
H24A C24 H24B 109.5
C18 C24 H24C 109.5
H24A C24 H24C 109.5
H24B C24 H24C 109.5
C18 C19 C20 122.0(3)
C18 C19 H19 119.0
C20 C19 H19 119.0
C22 C23 H23A 109.5
C22 C23 H23B 109.5
H23A C23 H23B 109.5
C22 C23 H23C 109.5
H23A C23 H23C 109.5
H23B C23 H23C 109.5
C28 C27 C26 117.3(3)
C28 C27 C32 122.1(3)
C26 C27 C32 120.6(2)
C29 C28 C27 121.1(3)
C29 C28 H28 119.5
C27 C28 H28 119.5
C30 C31 C26 117.8(3)
C30 C31 C41 122.0(3)
C26 C31 C41 120.2(2)
C29 C30 C31 120.7(3)
C29 C30 H30 119.6
C31 C30 H30 119.6
O3 C26 C31 118.2(2)
O3 C26 C27 119.0(3)
C31 C26 C27 122.8(3)
C28 C29 C30 120.2(3)
C28 C29 H29 119.9
C30 C29 H29 119.9
C35 C34 C33 122.5(3)
C35 C34 H34 118.7
C33 C34 H34 118.7
C36 C37 C32 119.3(3)
C36 C37 C40 119.6(3)
C32 C37 C40 121.0(3)
C37 C32 C33 119.8(3)
C37 C32 C27 120.1(3)
C33 C32 C27 120.1(3)
C34 C33 C32 118.4(3)
C34 C33 C38 119.6(3)
C32 C33 C38 121.9(3)
C34 C35 C36 118.1(3)
C34 C35 C39 121.6(4)
C36 C35 C39 120.3(4)
C37 C40 H40A 109.5
C37 C40 H40B 109.5
H40A C40 H40B 109.5
C37 C40 H40C 109.5
H40A C40 H40C 109.5
H40B C40 H40C 109.5
C33 C38 H38A 109.5
C33 C38 H38B 109.5
H38A C38 H38B 109.5
C33 C38 H38C 109.5
H38A C38 H38C 109.5
H38B C38 H38C 109.5
C35 C39 H39A 109.5
C35 C39 H39B 109.5
H39A C39 H39B 109.5
C35 C39 H39C 109.5
H39A C39 H39C 109.5
H39B C39 H39C 109.5
C37 C36 C35 121.8(3)
C37 C36 H36 119.1
C35 C36 H36 119.1
C45 C46 C41 118.8(3)
C45 C46 C49 120.1(3)
C41 C46 C49 121.1(3)
C44 C45 C46 121.9(3)
C44 C45 H45 119.0
C46 C45 H45 119.0
C43 C42 C41 119.1(3)
C43 C42 C47 118.9(3)
C41 C42 C47 121.9(3)
C42 C41 C46 120.0(3)
C42 C41 C31 120.2(3)
C46 C41 C31 119.8(3)
C44 C43 C42 121.8(3)
C44 C43 H43 119.1
C42 C43 H43 119.1
C43 C44 C45 118.4(3)
C43 C44 C48 121.2(3)
C45 C44 C48 120.4(3)
C46 C49 H49A 109.5
C46 C49 H49B 109.5
H49A C49 H49B 109.5
C46 C49 H49C 109.5
H49A C49 H49C 109.5
H49B C49 H49C 109.5
C42 C47 H47A 109.5
C42 C47 H47B 109.5
H47A C47 H47B 109.5
C42 C47 H47C 109.5
H47A C47 H47C 109.5
H47B C47 H47C 109.5
C44 C48 H48A 109.5
C44 C48 H48B 109.5
H48A C48 H48B 109.5
C44 C48 H48C 109.5
H48A C48 H48C 109.5
H48B C48 H48C 109.5

loop_
_geom_bond_atom_site_label_1
_geom_bond_atom_site_label_2
_geom_bond_distance
W1 O1 1.694(4)
W1 O2 1.881(2)
W1 C1 1.895(8)
W1 O3 1.917(2)
C1 H1A 0.980(19)
C1 H1B 0.986(19)
W1A O1A 1.699(14)
W1A O3 1.809(2)
W1A C1A 1.888(16)
W1A O2 1.919(2)
W1A H1A 2.00(6)
O1A H1A 0.52(3)
O1A H1B 1.36(3)
O2 C2 1.376(3)
O3 C26 1.372(3)
C2 C3 1.399(4)
C2 C7 1.399(4)
C7 C6 1.394(4)
C7 C17 1.494(4)
C4 C5 1.389(4)
C4 C3 1.392(4)
C4 H4 0.9500
C6 C5 1.388(4)
C6 H6 0.9500
C3 C8 1.493(4)
C5 H5 0.9500
C8 C9 1.399(4)
C8 C13 1.406(4)
C11 C12 1.391(5)
C11 C10 1.393(5)
C11 C15 1.514(5)
C10 C9 1.391(4)
C10 H10 0.9500
C12 C13 1.391(4)
C12 H12 0.9500
C9 C14 1.511(5)
C13 C16 1.506(5)
C16 H16A 0.9800
C16 H16B 0.9800
C16 H16C 0.9800
C15 H15A 0.9800
C15 H15B 0.9800
C15 H15C 0.9800
C14 H14A 0.9800
C14 H14B 0.9800
C14 H14C 0.9800
C18 C19 1.391(4)
C18 C17 1.407(4)
C18 C24 1.510(4)
C17 C22 1.404(4)
C22 C21 1.396(4)
C22 C23 1.505(4)
C20 C21 1.386(4)
C20 C19 1.392(4)
C20 C25 1.511(4)
C25 H25A 0.9800
C25 H25B 0.9800
C25 H25C 0.9800
C21 H21 0.9500
C24 H24A 0.9800
C24 H24B 0.9800
C24 H24C 0.9800
C19 H19 0.9500
C23 H23A 0.9800
C23 H23B 0.9800
C23 H23C 0.9800
C27 C28 1.398(4)
C27 C26 1.400(4)
C27 C32 1.493(4)
C28 C29 1.389(4)
C28 H28 0.9500
C31 C30 1.395(4)
C31 C26 1.398(4)
C31 C41 1.498(4)
C30 C29 1.389(4)
C30 H30 0.9500
C29 H29 0.9500
C34 C35 1.377(5)
C34 C33 1.397(5)
C34 H34 0.9500
C37 C36 1.389(5)
C37 C32 1.403(4)
C37 C40 1.508(5)
C32 C33 1.407(4)
C33 C38 1.499(5)
C35 C36 1.391(5)
C35 C39 1.508(5)
C40 H40A 0.9800
C40 H40B 0.9800
C40 H40C 0.9800
C38 H38A 0.9800
C38 H38B 0.9800
C38 H38C 0.9800
C39 H39A 0.9800
C39 H39B 0.9800
C39 H39C 0.9800
C36 H36 0.9500
C46 C45 1.392(4)
C46 C41 1.407(4)
C46 C49 1.509(4)
C45 C44 1.389(5)
C45 H45 0.9500
C42 C43 1.394(4)
C42 C41 1.400(4)
C42 C47 1.512(5)
C43 C44 1.384(5)
C43 H43 0.9500
C44 C48 1.506(5)
C49 H49A 0.9800
C49 H49B 0.9800
C49 H49C 0.9800
C47 H47A 0.9800
C47 H47B 0.9800
C47 H47C 0.9800
C48 H48A 0.9800
C48 H48B 0.9800
C48 H48C 0.9800
